data_1563501
loop_
_publ_author_name
'Krzhizhanovskaya, M.G.'
'Bubnova, R.S.'
'Krivovichev, S.V.'
'Belousova, O.L.'
'Filatov, S.K.'

_publ_section_title
;
 Synthesis, crystal structure and thermal behavior of Sr3B2SiO8
 borosilicate
;
_journal_issue 10
_journal_name_full 'Journal of Solid State Chemistry'
_journal_page_first 2352
_journal_page_last 2357
_journal_paper_doi 10.1016/j.jssc.2010.07.029
_journal_volume 183
_journal_year 2010
_chemical_formula_sum 'B0.67 O2.66 Si0.33 Sr'
_chemical_formula_weight 146.74
_space_group_IT_number 62
_space_group_name_Hall '-P 2ac 2n'
_space_group_name_H-M_alt 'P n m a'
_atom_sites_solution_hydrogens geom
_atom_sites_solution_primary direct
_atom_sites_solution_secondary difmap
_audit_creation_method SHELXL-97
_cell_angle_alpha 90.00
_cell_angle_beta 90.00
_cell_angle_gamma 90.00
_cell_formula_units_Z 4
_cell_length_a 12.361(4)
_cell_length_b 3.9269(9)
_cell_length_c 5.4194(11)
_cell_measurement_temperature 293(2)
_cell_volume 263.06(12)
_computing_structure_refinement 'SHELXL-97 (Sheldrick, 1997)'
_diffrn_ambient_temperature 293(2)
_diffrn_measured_fraction_theta_full 0.988
_diffrn_measured_fraction_theta_max 0.988
_diffrn_radiation_monochromator graphite
_diffrn_radiation_source 'fine-focus sealed tube'
_diffrn_radiation_type MoK\a
_diffrn_radiation_wavelength 0.71073
_diffrn_reflns_av_R_equivalents 0.0864
_diffrn_reflns_av_sigmaI/netI 0.0452
_diffrn_reflns_limit_h_max 16
_diffrn_reflns_limit_h_min -16
_diffrn_reflns_limit_k_max 5
_diffrn_reflns_limit_k_min -5
_diffrn_reflns_limit_l_max 7
_diffrn_reflns_limit_l_min -6
_diffrn_reflns_number 2046
_diffrn_reflns_theta_full 29.13
_diffrn_reflns_theta_max 29.13
_diffrn_reflns_theta_min 3.30
_exptl_absorpt_coefficient_mu 20.367
_exptl_crystal_density_diffrn 3.705
_exptl_crystal_density_method 'not measured'
_exptl_crystal_F_000 269
_refine_diff_density_max 1.137
_refine_diff_density_min -1.907
_refine_diff_density_rms 0.240
_refine_ls_extinction_coef 0.014(7)
_refine_ls_extinction_expression Fc^*^=kFc[1+0.001xFc^2^\l^3^/sin(2\q)]^-1/4^
_refine_ls_extinction_method SHELXL
_refine_ls_goodness_of_fit_ref 1.179
_refine_ls_hydrogen_treatment mixed
_refine_ls_matrix_type full
_refine_ls_number_parameters 27
_refine_ls_number_reflns 400
_refine_ls_number_restraints 0
_refine_ls_restrained_S_all 1.179
_refine_ls_R_factor_all 0.0702
_refine_ls_R_factor_gt 0.0638
_refine_ls_shift/su_max 0.000
_refine_ls_shift/su_mean 0.000
_refine_ls_structure_factor_coef Fsqd
_refine_ls_weighting_details 'calc w=1/[\s^2^(Fo^2^)+(0.0155P)^2^+5.4117P] where P=(Fo^2^+2Fc^2^)/3'
_refine_ls_weighting_scheme calc
_refine_ls_wR_factor_gt 0.1293
_refine_ls_wR_factor_ref 0.1332
_reflns_number_gt 369
_reflns_number_total 400
_reflns_threshold_expression >2sigma(I)
_cod_data_source_file JSSC-2010-183-2352.cif
_cod_data_source_block new
_cod_original_cell_volume 263.05(11)
_cod_database_code 1563501

loop_
_symmetry_equiv_pos_as_xyz
'x, y, z'
'-x+1/2, -y, z+1/2'
'x+1/2, -y+1/2, -z+1/2'
'-x, y+1/2, -z'
'-x, -y, -z'
'x-1/2, y, -z-1/2'
'-x-1/2, y-1/2, z-1/2'
'x, -y-1/2, z'

loop_
_atom_site_label
_atom_site_type_symbol
_atom_site_fract_x
_atom_site_fract_y
_atom_site_fract_z
_atom_site_U_iso_or_equiv
_atom_site_adp_type
_atom_site_occupancy
_atom_site_symmetry_multiplicity
_atom_site_calc_flag
_atom_site_refinement_flags
_atom_site_disorder_assembly
_atom_site_disorder_group
Sr1 Sr 0.14627(12) 0.7500 0.9054(2) 0.0393(6) Uani 1 2 d S . .
B B 0.4170(6) 0.7500 0.9336(15) 0.0404(17) Uiso 0.67 2 d SP . .
Si Si 0.4170(6) 0.7500 0.9336(15) 0.0404(17) Uiso 0.33 2 d SP . .
O1 O 0.4240(16) 0.7500 0.674(3) 0.041(4) Uiso 0.58 2 d SP . .
O2 O 0.513(2) 0.914(7) 0.933(5) 0.049(7) Uiso 0.25 1 d P . .
O3 O 0.3415(18) 0.7500 0.115(4) 0.038(5) Uiso 0.60 2 d SP . .
O4 O 0.3668(15) 0.7500 0.675(3) 0.034(4) Uiso 0.50 2 d SP . .
O5 O 0.317(2) 0.7500 0.088(5) 0.040(7) Uiso 0.48 2 d SP . .

loop_
_atom_site_aniso_label
_atom_site_aniso_U_11
_atom_site_aniso_U_22
_atom_site_aniso_U_33
_atom_site_aniso_U_23
_atom_site_aniso_U_13
_atom_site_aniso_U_12
Sr1 0.0734(10) 0.0212(6) 0.0232(6) 0.000 -0.0165(6) 0.000

loop_
_atom_type_symbol
_atom_type_description
_atom_type_scat_dispersion_real
_atom_type_scat_dispersion_imag
_atom_type_scat_source
B B 0.0013 0.0007 'International Tables Vol C Tables 4.2.6.8 and 6.1.1.4'
O O 0.0106 0.0060 'International Tables Vol C Tables 4.2.6.8 and 6.1.1.4'
Si Si 0.0817 0.0704 'International Tables Vol C Tables 4.2.6.8 and 6.1.1.4'
Sr Sr -1.5307 3.2498 'International Tables Vol C Tables 4.2.6.8 and 6.1.1.4'

loop_
_geom_angle_atom_site_label_1
_geom_angle_atom_site_label_2
_geom_angle_atom_site_label_3
_geom_angle
_geom_angle_site_symmetry_1
_geom_angle_site_symmetry_3
O5 Sr1 O4 78.8(6) 1_556 2_575
O5 Sr1 O4 78.8(6) 1_556 2_565
O4 Sr1 O4 106.4(7) 2_575 2_565
O5 Sr1 O3 102.2(8) 1_556 2_565
O4 Sr1 O3 177.9(5) 2_575 2_565
O4 Sr1 O3 75.7(5) 2_565 2_565
O5 Sr1 O3 102.2(8) 1_556 2_575
O4 Sr1 O3 75.7(5) 2_575 2_575
O4 Sr1 O3 177.9(5) 2_565 2_575
O3 Sr1 O3 102.3(8) 2_565 2_575
O5 Sr1 O2 153.0(9) 1_556 3_466
O4 Sr1 O2 126.1(8) 2_575 3_466
O4 Sr1 O2 100.6(8) 2_565 3_466
O3 Sr1 O2 52.6(8) 2_565 3_466
O3 Sr1 O2 77.7(8) 2_575 3_466
O5 Sr1 O2 153.0(9) 1_556 6_557
O4 Sr1 O2 100.6(8) 2_575 6_557
O4 Sr1 O2 126.1(8) 2_565 6_557
O3 Sr1 O2 77.7(8) 2_565 6_557
O3 Sr1 O2 52.6(8) 2_575 6_557
O2 Sr1 O2 29.3(13) 3_466 6_557
O5 Sr1 O1 93.7(6) 1_556 2_575
O4 Sr1 O1 15.8(4) 2_575 2_575
O4 Sr1 O1 104.5(4) 2_565 2_575
O3 Sr1 O1 163.7(6) 2_565 2_575
O3 Sr1 O1 77.3(5) 2_575 2_575
O2 Sr1 O1 112.3(8) 3_466 2_575
O2 Sr1 O1 89.7(8) 6_557 2_575
O5 Sr1 O1 93.7(6) 1_556 2_565
O4 Sr1 O1 104.5(4) 2_575 2_565
O4 Sr1 O1 15.8(4) 2_565 2_565
O3 Sr1 O1 77.3(5) 2_565 2_565
O3 Sr1 O1 163.7(6) 2_575 2_565
O2 Sr1 O1 89.7(8) 3_466 2_565
O2 Sr1 O1 112.3(8) 6_557 2_565
O1 Sr1 O1 98.5(6) 2_575 2_565
O5 Sr1 O5 96.8(4) 1_556 2_565
O4 Sr1 O5 172.3(7) 2_575 2_565
O4 Sr1 O5 78.8(6) 2_565 2_565
O3 Sr1 O5 7.0(8) 2_565 2_565
O3 Sr1 O5 99.3(4) 2_575 2_565
O2 Sr1 O5 57.1(9) 3_466 2_565
O2 Sr1 O5 80.3(8) 6_557 2_565
O1 Sr1 O5 169.4(7) 2_575 2_565
O1 Sr1 O5 82.0(6) 2_565 2_565
O5 Sr1 O5 96.8(4) 1_556 2_575
O4 Sr1 O5 78.8(6) 2_575 2_575
O4 Sr1 O5 172.3(7) 2_565 2_575
O3 Sr1 O5 99.3(4) 2_565 2_575
O3 Sr1 O5 7.0(8) 2_575 2_575
O2 Sr1 O5 80.3(8) 3_466 2_575
O2 Sr1 O5 57.1(9) 6_557 2_575
O1 Sr1 O5 82.0(6) 2_575 2_575
O1 Sr1 O5 169.4(7) 2_565 2_575
O5 Sr1 O5 95.5(9) 2_565 2_575
O5 Sr1 O3 0.1(11) 1_556 1_556
O4 Sr1 O3 78.8(5) 2_575 1_556
O4 Sr1 O3 78.8(5) 2_565 1_556
O3 Sr1 O3 102.2(4) 2_565 1_556
O3 Sr1 O3 102.2(4) 2_575 1_556
O2 Sr1 O3 153.0(8) 3_466 1_556
O2 Sr1 O3 153.0(8) 6_557 1_556
O1 Sr1 O3 93.7(5) 2_575 1_556
O1 Sr1 O3 93.7(5) 2_565 1_556
O5 Sr1 O3 96.9(8) 2_565 1_556
O5 Sr1 O3 96.9(8) 2_575 1_556
O2 B O2 57(2) . 8_575
O2 B O3 127.4(14) . 1_556
O2 B O3 127.4(14) 8_575 1_556
O2 B O1 86.7(14) . .
O2 B O1 86.7(14) 8_575 .
O3 B O1 140.0(13) 1_556 .
O2 B O5 137.0(14) . 1_556
O2 B O5 137.0(14) 8_575 1_556
O3 B O5 12.5(16) 1_556 1_556
O1 B O5 127.4(15) . 1_556
O2 B O4 110.7(14) . .
O2 B O4 110.7(14) 8_575 .
O3 B O4 112.5(12) 1_556 .
O1 B O4 27.4(8) . .
O5 B O4 100.0(14) 1_556 .
O2 B O2 37.0(18) . 5_677
O2 B O2 85.8(9) 8_575 5_677
O3 B O2 92.3(11) 1_556 5_677
O1 B O2 112.7(11) . 5_677
O5 B O2 100.3(12) 1_556 5_677
O4 B O2 125.7(10) . 5_677
O2 B O2 85.8(8) . 4_647
O2 B O2 37.0(18) 8_575 4_647
O3 B O2 92.3(11) 1_556 4_647
O1 B O2 112.7(11) . 4_647
O5 B O2 100.3(12) 1_556 4_647
O4 B O2 125.7(10) . 4_647
O2 B O2 99.0(19) 5_677 4_647
O2 B Sr1 85.9(11) . 2_575
O2 B Sr1 119.5(13) 8_575 2_575
O3 B Sr1 43.8(5) 1_556 2_575
O1 B Sr1 141.6(3) . 2_575
O5 B Sr1 51.3(8) 1_556 2_575
O4 B Sr1 127.5(5) . 2_575
O2 B Sr1 49.1(9) 5_677 2_575
O2 B Sr1 104.2(10) 4_647 2_575
O2 B Sr1 119.5(13) . 2_565
O2 B Sr1 85.9(11) 8_575 2_565
O3 B Sr1 43.8(5) 1_556 2_565
O1 B Sr1 141.6(3) . 2_565
O5 B Sr1 51.3(7) 1_556 2_565
O4 B Sr1 127.5(5) . 2_565
O2 B Sr1 104.2(10) 5_677 2_565
O2 B Sr1 49.1(9) 4_647 2_565
Sr1 B Sr1 72.58(17) 2_575 2_565
O2 B Sr1 151.4(12) . .
O2 B Sr1 151.4(12) 8_575 .
O3 B Sr1 49.1(10) 1_556 .
O1 B Sr1 90.9(9) . .
O5 B Sr1 36.5(11) 1_556 .
O4 B Sr1 63.5(7) . .
O2 B Sr1 121.0(9) 5_677 .
O2 B Sr1 121.0(9) 4_647 .
Sr1 B Sr1 78.43(16) 2_575 .
Sr1 B Sr1 78.43(16) 2_565 .
O2 B Sr1 42.3(11) . 6_657
O2 B Sr1 42.3(11) 8_575 6_657
O3 B Sr1 166.5(11) 1_556 6_657
O1 B Sr1 53.5(9) . 6_657
O5 B Sr1 179.0(12) 1_556 6_657
O4 B Sr1 81.0(8) . 6_657
O2 B Sr1 79.1(9) 5_677 6_657
O2 B Sr1 79.1(9) 4_647 6_657
Sr1 B Sr1 128.11(18) 2_575 6_657
Sr1 B Sr1 128.11(18) 2_565 6_657
Sr1 B Sr1 144.4(3) . 6_657
O4 O1 B 86(2) . .
O4 O1 Sr1 70.8(14) . 2_564
B O1 Sr1 122.6(6) . 2_564
O4 O1 Sr1 70.8(14) . 2_574
B O1 Sr1 122.6(6) . 2_574
Sr1 O1 Sr1 98.5(6) 2_564 2_574
O4 O1 Sr1 172(3) . 6_657
B O1 Sr1 102.4(10) . 6_657
Sr1 O1 Sr1 104.2(5) 2_564 6_657
Sr1 O1 Sr1 104.2(5) 2_574 6_657
O2 O2 O2 130(3) 5_677 8_575
O2 O2 B 92(3) 5_677 .
O2 O2 B 61.5(12) 8_575 .
O2 O2 B 51(3) 5_677 5_677
O2 O2 B 139.5(9) 8_575 5_677
B O2 B 143.0(18) . 5_677
O2 O2 Si 51(3) 5_677 5_677
O2 O2 Si 139.5(9) 8_575 5_677
B O2 Si 143.0(18) . 5_677
B O2 Si 0.0(5) 5_677 5_677
O2 O2 Sr1 150(4) 5_677 6_657
O2 O2 Sr1 75.3(7) 8_575 6_657
B O2 Sr1 116.7(15) . 6_657
B O2 Sr1 99.9(12) 5_677 6_657
Si O2 Sr1 99.9(12) 5_677 6_657
Si O3 B 0.0(7) 1_554 1_554
Si O3 Sr1 114.3(8) 1_554 2_574
B O3 Sr1 114.3(8) 1_554 2_574
Si O3 Sr1 114.3(8) 1_554 2_564
B O3 Sr1 114.3(8) 1_554 2_564
Sr1 O3 Sr1 102.3(8) 2_574 2_564
Si O3 Sr1 108.3(12) 1_554 1_554
B O3 Sr1 108.3(12) 1_554 1_554
Sr1 O3 Sr1 108.7(6) 2_574 1_554
Sr1 O3 Sr1 108.7(6) 2_564 1_554
O1 O4 B 67(2) . .
O1 O4 Sr1 93.4(14) . 2_564
B O4 Sr1 124.8(4) . 2_564
O1 O4 Sr1 93.4(14) . 2_574
B O4 Sr1 124.8(4) . 2_574
Sr1 O4 Sr1 106.4(7) 2_564 2_574
O1 O4 Sr1 156(3) . .
B O4 Sr1 89.3(8) . .
Sr1 O4 Sr1 100.9(5) 2_564 .
Sr1 O4 Sr1 100.9(5) 2_574 .
Si O5 B 0.0(6) 1_554 1_554
Si O5 Sr1 120.9(16) 1_554 1_554
B O5 Sr1 120.9(16) 1_554 1_554
Si O5 Sr1 102.6(10) 1_554 2_574
B O5 Sr1 102.6(10) 1_554 2_574
Sr1 O5 Sr1 115.6(8) 1_554 2_574
Si O5 Sr1 102.6(10) 1_554 2_564
B O5 Sr1 102.6(10) 1_554 2_564
Sr1 O5 Sr1 115.6(8) 1_554 2_564
Sr1 O5 Sr1 95.5(9) 2_574 2_564

loop_
_geom_bond_atom_site_label_1
_geom_bond_atom_site_label_2
_geom_bond_distance
_geom_bond_site_symmetry_2
Sr1 O5 2.33(3) 1_556
Sr1 O4 2.453(11) 2_575
Sr1 O4 2.453(11) 2_565
Sr1 O3 2.521(14) 2_565
Sr1 O3 2.521(14) 2_575
Sr1 O2 2.55(3) 3_466
Sr1 O2 2.55(3) 6_557
Sr1 O1 2.593(12) 2_575
Sr1 O1 2.593(12) 2_565
Sr1 O5 2.652(19) 2_565
Sr1 O5 2.65(2) 2_575
Sr1 O3 2.67(2) 1_556
B O2 1.35(3) .
B O2 1.35(3) 8_575
B O3 1.36(2) 1_556
B O1 1.412(19) .
B O5 1.50(3) 1_556
B O4 1.53(2) .
B O2 1.73(3) 5_677
B O2 1.73(3) 4_647
B Sr1 3.317(7) 2_575
B Sr1 3.317(7) 2_565
B Sr1 3.377(8) 6_657
O1 O4 0.71(2) .
O1 Sr1 2.593(12) 2_564
O1 Sr1 2.593(12) 2_574
O1 Sr1 2.780(19) 6_657
O2 O2 1.05(5) 5_677
O2 O2 1.29(6) 8_575
O2 B 1.73(3) 5_677
O2 Si 1.73(3) 5_677
O2 Sr1 2.55(3) 6_657
O3 Si 1.36(2) 1_554
O3 B 1.36(2) 1_554
O3 Sr1 2.521(14) 2_574
O3 Sr1 2.521(14) 2_564
O3 Sr1 2.67(2) 1_554
O4 Sr1 2.453(11) 2_564
O4 Sr1 2.453(11) 2_574
O5 Si 1.50(3) 1_554
O5 B 1.50(3) 1_554
O5 Sr1 2.33(3) 1_554
O5 Sr1 2.652(19) 2_574
O5 Sr1 2.652(19) 2_564
